data_4513518
loop_
_publ_author_name
'Yao, Peng-Fei'
'Tao, Ye'
'Li, Hai-Ye'
'Qin, Xiao-Huan'
'Shi, Dong-Wei'
'Huang, Fu-Ping'
'Yu, Qing'
'Qin, Xing-Xing'
'Bian, He-Dong'

_publ_section_title
;
 A Family of Fe(II)/Cl Supramolecular Coordination Systems Incorporating
 5,5&#x2032;-Di(pyridin-2-yl)-3,3&#x2032;-bi(1,2,4-triazole)
;
_journal_issue 9
_journal_name_full 'Crystal Growth &amp; Design'
_journal_page_first 4394
_journal_paper_doi 10.1021/acs.cgd.5b00724
_journal_volume 15
_journal_year 2015
_chemical_formula_moiety 'C14 H10 Cl4 Fe2 N8'
_chemical_formula_sum 'C14 H8 Cl4 Fe2 N8'
_chemical_formula_weight 541.78
_chemical_name_systematic
;
 ? 
;
_space_group_crystal_system triclinic
_space_group_IT_number 2
_space_group_name_Hall '-P 1'
_space_group_name_H-M_alt 'P -1'
_symmetry_space_group_name_Hall '-P 1'
_symmetry_space_group_name_H-M 'P -1'
_atom_sites_solution_hydrogens geom
_atom_sites_solution_primary direct
_atom_sites_solution_secondary difmap
_audit_creation_date 2012-06-25
_audit_creation_method
;
  Olex2 1.1
  (compiled 2011.02.15 svn.r1672, GUI svn.r3494)
;
_cell_angle_alpha 79.457(5)
_cell_angle_beta 89.008(6)
_cell_angle_gamma 88.406(4)
_cell_formula_units_Z 2
_cell_length_a 6.8424(4)
_cell_length_b 9.1998(4)
_cell_length_c 14.5135(10)
_cell_measurement_reflns_used 2793
_cell_measurement_temperature 293(2)
_cell_measurement_theta_max 29.1744
_cell_measurement_theta_min 2.8496
_cell_volume 897.77(9)
_computing_cell_refinement
;
CrysAlisPro, Agilent Technologies,
Version 1.171.35.21 (release 20-01-2012 CrysAlis171 .NET)
(compiled Jan 23 2012,18:06:46)
;
_computing_data_collection
;
CrysAlisPro, Agilent Technologies,
Version 1.171.35.21 (release 20-01-2012 CrysAlis171 .NET)
(compiled Jan 23 2012,18:06:46)
;
_computing_data_reduction
;
CrysAlisPro, Agilent Technologies,
Version 1.171.35.21 (release 20-01-2012 CrysAlis171 .NET)
(compiled Jan 23 2012,18:06:46)
;
_computing_molecular_graphics
;
O. V. Dolomanov, L. J. Bourhis, R. J. Gildea, J. A. K. Howard and H. Puschmann,
OLEX2: a complete structure solution, refinement and analysis program.
J. Appl. Cryst. (2009). 42, 339-341.
;
_computing_publication_material
;
O. V. Dolomanov, L. J. Bourhis, R. J. Gildea, J. A. K. Howard and H. Puschmann,
OLEX2: a complete structure solution, refinement and analysis program.
J. Appl. Cryst. (2009). 42, 339-341.
;
_computing_structure_refinement 'SHELXL-97 (Sheldrick, 1997)'
_computing_structure_solution 'A short history of SHELX (Sheldrick, 2007)/Bruker'
_diffrn_ambient_temperature 293(2)
_diffrn_detector_area_resol_mean 16.1623
_diffrn_measured_fraction_theta_full 0.999
_diffrn_measured_fraction_theta_max 0.999
_diffrn_measurement_details
;
  1 omega  -34.00   39.00   1.0000   10.0000
omega____ theta____ kappa____ phi______ frames
    -      -15.7844   57.0000 -180.0000 73

  2 omega   -3.00   25.00   1.0000   10.0000
omega____ theta____ kappa____ phi______ frames
    -      -15.7844  -99.0000   60.0000 28

  3 omega  -11.00   17.00   1.0000   10.0000
omega____ theta____ kappa____ phi______ frames
    -      -15.7844  -99.0000  -60.0000 28

  4 omega  -34.00   48.00   1.0000   10.0000
omega____ theta____ kappa____ phi______ frames
    -      -15.7844   57.0000  -60.0000 82

  5 omega  -10.00   24.00   1.0000   10.0000
omega____ theta____ kappa____ phi______ frames
    -      -15.7844  -99.0000 -180.0000 34

  6 omega  -36.00   55.00   1.0000   10.0000
omega____ theta____ kappa____ phi______ frames
    -      -15.7844   38.0000   60.0000 91

  7 omega  -43.00    0.00   1.0000   10.0000
omega____ theta____ kappa____ phi______ frames
    -      -15.7844  -57.0000   30.0000 43

  8 omega   -2.00   51.00   1.0000   10.0000
omega____ theta____ kappa____ phi______ frames
    -       19.8469   38.0000  -30.0000 53
;
_diffrn_measurement_device_type 'SuperNova, Single source at offset), Eos'
_diffrn_measurement_method '\w scans'
_diffrn_orient_matrix_UB_11 -0.0352604000
_diffrn_orient_matrix_UB_12 0.0013008000
_diffrn_orient_matrix_UB_13 -0.0458217000
_diffrn_orient_matrix_UB_21 -0.0957136000
_diffrn_orient_matrix_UB_22 0.0166626000
_diffrn_orient_matrix_UB_23 0.0152350000
_diffrn_orient_matrix_UB_31 0.0187450000
_diffrn_orient_matrix_UB_32 0.0766468000
_diffrn_orient_matrix_UB_33 -0.0118246000
_diffrn_radiation_monochromator mirror
_diffrn_radiation_type 'Mo K\a'
_diffrn_radiation_wavelength 0.7107
_diffrn_reflns_av_R_equivalents 0.0247
_diffrn_reflns_av_unetI/netI 0.0447
_diffrn_reflns_limit_h_max 8
_diffrn_reflns_limit_h_min -8
_diffrn_reflns_limit_k_max 11
_diffrn_reflns_limit_k_min -11
_diffrn_reflns_limit_l_max 18
_diffrn_reflns_limit_l_min -17
_diffrn_reflns_number 7713
_diffrn_reflns_theta_full 26.37
_diffrn_reflns_theta_max 26.37
_diffrn_reflns_theta_min 2.86
_diffrn_source 'SuperNova (Mo) X-ray Source'
_exptl_absorpt_coefficient_mu 2.231
_exptl_absorpt_correction_T_max 1.00000
_exptl_absorpt_correction_T_min 0.98723
_exptl_absorpt_correction_type multi-scan
_exptl_absorpt_process_details
;
CrysAlisPro, Agilent Technologies,
Version 1.171.35.21 (release 20-01-2012 CrysAlis171 .NET)
(compiled Jan 23 2012,18:06:46)
Empirical absorption correction using spherical harmonics,
 implemented in SCALE3 ABSPACK scaling algorithm.
;
_exptl_crystal_colour yellow
_exptl_crystal_density_diffrn 2.004
_exptl_crystal_density_method 'not measured'
_exptl_crystal_description block
_exptl_crystal_F_000 536
_exptl_crystal_size_max 0.25
_exptl_crystal_size_mid 0.19
_exptl_crystal_size_min 0.08
_refine_diff_density_max 0.369
_refine_diff_density_min -0.398
_refine_diff_density_rms 0.080
_refine_ls_extinction_method none
_refine_ls_goodness_of_fit_ref 1.030
_refine_ls_hydrogen_treatment mixed
_refine_ls_matrix_type full
_refine_ls_number_parameters 253
_refine_ls_number_reflns 3670
_refine_ls_number_restraints 0
_refine_ls_restrained_S_all 1.030
_refine_ls_R_factor_all 0.0503
_refine_ls_R_factor_gt 0.0346
_refine_ls_shift/su_max 0.001
_refine_ls_shift/su_mean 0.000
_refine_ls_structure_factor_coef Fsqd
_refine_ls_weighting_details 'calc w=1/[\s^2^(Fo^2^)+(0.0258P)^2^+0.1788P] where P=(Fo^2^+2Fc^2^)/3'
_refine_ls_weighting_scheme calc
_refine_ls_wR_factor_gt 0.0689
_refine_ls_wR_factor_ref 0.0784
_reflns_number_gt 2792
_reflns_number_total 3670
_reflns_threshold_expression >2sigma(I)
_cod_data_source_file cg5b00724_si_008.cif
_cod_data_source_block 0624-ypf-061
_cod_depositor_comments 'Adding full bibliography for 4513517--4513519.cif.'
_cod_original_cell_volume 897.77(10)
_cod_database_code 4513518
_reflns_odcompleteness_completeness 99.92
_reflns_odcompleteness_iscentric 1
_reflns_odcompleteness_theta 26.32

loop_
_space_group_symop_id
_space_group_symop_operation_xyz
1 'x, y, z'
2 '-x, -y, -z'

loop_
_atom_site_label
_atom_site_type_symbol
_atom_site_fract_x
_atom_site_fract_y
_atom_site_fract_z
_atom_site_U_iso_or_equiv
_atom_site_adp_type
_atom_site_occupancy
_atom_site_symmetry_multiplicity
_atom_site_calc_flag
_atom_site_refinement_flags
Fe1 Fe 0.03019(6) 0.40933(4) 0.22195(3) 0.02300(13) Uani 1 1 d .
Fe2 Fe 0.53593(6) 0.25190(4) 0.21473(3) 0.02310(13) Uani 1 1 d .
Cl1 Cl -0.29983(11) 0.46098(7) 0.12827(5) 0.02599(18) Uani 1 1 d .
Cl2 Cl -0.14832(11) 0.21827(7) 0.31914(6) 0.02867(19) Uani 1 1 d .
Cl3 Cl 0.34565(10) 0.38440(7) 0.31728(5) 0.02720(18) Uani 1 1 d .
Cl4 Cl 0.21386(11) 0.27109(8) 0.11930(6) 0.03127(19) Uani 1 1 d .
N1 N 0.4594(3) 0.0347(2) 0.29491(17) 0.0218(5) Uani 1 1 d .
N2 N 0.6415(3) 0.0948(2) 0.12260(16) 0.0180(5) Uani 1 1 d .
N3 N 0.6287(3) -0.1451(2) 0.10743(17) 0.0212(5) Uani 1 1 d .
N4 N 0.7108(3) -0.0632(2) 0.03134(17) 0.0224(6) Uani 1 1 d .
H4 H 0.7529 -0.0975 -0.0168 0.027 Uiso 1 1 calc R
N5 N 0.8760(3) 0.1360(2) -0.11170(16) 0.0199(5) Uani 1 1 d .
N6 N 0.8017(3) 0.3310(2) -0.04907(17) 0.0233(6) Uani 1 1 d .
H6 H 0.7591 0.3832 -0.0091 0.028 Uiso 1 1 calc R
N7 N 0.8816(3) 0.3840(2) -0.13360(17) 0.0221(5) Uani 1 1 d .
N8 N 1.0549(3) 0.4167(2) -0.30212(17) 0.0214(5) Uani 1 1 d .
C1 C 0.3883(4) 0.0076(3) 0.3831(2) 0.0278(7) Uani 1 1 d .
H1 H 0.3596 0.0872 0.4128 0.033 Uiso 1 1 calc R
C2 C 0.3561(4) -0.1335(3) 0.4315(2) 0.0325(8) Uani 1 1 d .
H2 H 0.3090 -0.1485 0.4929 0.039 Uiso 1 1 calc R
C3 C 0.3946(4) -0.2517(3) 0.3875(2) 0.0295(8) Uani 1 1 d .
H3 H 0.3730 -0.3476 0.4189 0.035 Uiso 1 1 calc R
C4 C 0.4655(4) -0.2269(3) 0.2969(2) 0.0245(7) Uani 1 1 d .
H4A H 0.4902 -0.3051 0.2654 0.029 Uiso 1 1 calc R
C5 C 0.4992(4) -0.0816(3) 0.2534(2) 0.0188(6) Uani 1 1 d .
C6 C 0.5891(4) -0.0462(3) 0.1606(2) 0.0195(6) Uani 1 1 d .
C7 C 0.7186(4) 0.0791(3) 0.0402(2) 0.0177(6) Uani 1 1 d .
C8 C 0.7997(4) 0.1834(3) -0.0378(2) 0.0195(6) Uani 1 1 d .
C9 C 0.9253(4) 0.2636(3) -0.1682(2) 0.0193(6) Uani 1 1 d .
C10 C 1.0130(4) 0.2766(3) -0.2618(2) 0.0176(6) Uani 1 1 d .
C11 C 1.0415(4) 0.1572(3) -0.3058(2) 0.0243(7) Uani 1 1 d .
H11 H 1.0154 0.0620 -0.2747 0.029 Uiso 1 1 calc R
C12 C 1.1096(4) 0.1820(3) -0.3972(2) 0.0301(7) Uani 1 1 d .
H12 H 1.1272 0.1040 -0.4295 0.036 Uiso 1 1 calc R
C13 C 1.1514(4) 0.3250(3) -0.4401(2) 0.0333(8) Uani 1 1 d .
H13 H 1.1969 0.3446 -0.5018 0.040 Uiso 1 1 calc R
C14 C 1.1245(4) 0.4380(3) -0.3903(2) 0.0280(7) Uani 1 1 d .
H14 H 1.1562 0.5334 -0.4191 0.034 Uiso 1 1 calc R

loop_
_atom_site_aniso_label
_atom_site_aniso_U_11
_atom_site_aniso_U_22
_atom_site_aniso_U_33
_atom_site_aniso_U_23
_atom_site_aniso_U_13
_atom_site_aniso_U_12
Fe1 0.0268(2) 0.0185(2) 0.0239(3) -0.00486(19) 0.0082(2) -0.00262(17)
Fe2 0.0266(2) 0.0194(2) 0.0240(3) -0.00614(19) 0.0081(2) -0.00299(17)
Cl1 0.0330(4) 0.0215(3) 0.0236(4) -0.0042(3) 0.0057(3) -0.0047(3)
Cl2 0.0310(4) 0.0240(4) 0.0290(4) 0.0009(3) 0.0044(4) -0.0053(3)
Cl3 0.0288(4) 0.0299(4) 0.0248(4) -0.0107(3) 0.0053(3) 0.0015(3)
Cl4 0.0329(4) 0.0346(4) 0.0305(5) -0.0181(4) 0.0009(4) 0.0064(3)
N1 0.0235(13) 0.0254(12) 0.0171(13) -0.0053(11) 0.0029(11) -0.0042(10)
N2 0.0203(12) 0.0164(11) 0.0180(13) -0.0049(10) -0.0014(11) -0.0002(9)
N3 0.0258(13) 0.0179(11) 0.0192(14) -0.0020(10) 0.0037(11) -0.0013(10)
N4 0.0243(13) 0.0223(12) 0.0215(14) -0.0072(11) 0.0027(11) 0.0020(10)
N5 0.0221(13) 0.0203(11) 0.0180(13) -0.0051(10) 0.0034(11) -0.0016(9)
N6 0.0295(14) 0.0223(12) 0.0193(14) -0.0080(11) 0.0096(12) -0.0008(10)
N7 0.0282(14) 0.0211(12) 0.0180(13) -0.0062(10) 0.0063(11) -0.0035(10)
N8 0.0228(13) 0.0224(12) 0.0185(13) -0.0032(11) 0.0023(11) 0.0028(10)
C1 0.0281(17) 0.0346(16) 0.0225(18) -0.0099(14) 0.0044(14) -0.0062(13)
C2 0.0337(18) 0.0424(18) 0.0196(17) 0.0002(15) 0.0046(15) -0.0104(15)
C3 0.0284(17) 0.0290(16) 0.0279(19) 0.0044(15) 0.0012(15) -0.0072(13)
C4 0.0237(16) 0.0209(14) 0.0284(18) -0.0024(13) -0.0036(14) -0.0044(12)
C5 0.0170(14) 0.0222(14) 0.0175(16) -0.0036(12) -0.0003(12) -0.0033(11)
C6 0.0190(14) 0.0172(13) 0.0217(16) -0.0023(12) -0.0013(13) -0.0008(11)
C7 0.0144(13) 0.0189(13) 0.0196(16) -0.0030(12) -0.0013(12) 0.0013(11)
C8 0.0175(14) 0.0213(14) 0.0197(16) -0.0036(12) -0.0009(13) 0.0001(11)
C9 0.0158(14) 0.0204(13) 0.0222(16) -0.0054(12) 0.0001(13) 0.0000(11)
C10 0.0155(14) 0.0212(13) 0.0161(15) -0.0032(12) -0.0013(12) 0.0008(11)
C11 0.0220(15) 0.0259(15) 0.0257(17) -0.0077(13) 0.0002(14) 0.0042(12)
C12 0.0291(17) 0.0352(17) 0.0303(19) -0.0183(15) 0.0008(15) 0.0033(14)
C13 0.0312(18) 0.0472(19) 0.0208(18) -0.0066(16) 0.0048(15) 0.0087(15)
C14 0.0301(17) 0.0288(16) 0.0226(18) 0.0004(14) 0.0053(15) 0.0033(13)

loop_
_atom_type_symbol
_atom_type_description
_atom_type_scat_dispersion_real
_atom_type_scat_dispersion_imag
_atom_type_scat_source
C C 0.0033 0.0016 'International Tables Vol C Tables 4.2.6.8 and 6.1.1.4'
H H 0.0000 0.0000 'International Tables Vol C Tables 4.2.6.8 and 6.1.1.4'
Cl Cl 0.1484 0.1585 'International Tables Vol C Tables 4.2.6.8 and 6.1.1.4'
Fe Fe 0.3463 0.8444 'International Tables Vol C Tables 4.2.6.8 and 6.1.1.4'
N N 0.0061 0.0033 'International Tables Vol C Tables 4.2.6.8 and 6.1.1.4'

loop_
_geom_angle_atom_site_label_1
_geom_angle_atom_site_label_2
_geom_angle_atom_site_label_3
_geom_angle
_geom_angle_site_symmetry_1
_geom_angle_site_symmetry_3
Cl2 Fe1 Cl1 84.25(3) . .
Cl2 Fe1 Cl3 98.05(3) . .
Cl2 Fe1 Cl4 101.92(3) . .
Cl3 Fe1 Cl1 174.35(3) . .
Cl4 Fe1 Cl1 99.86(3) . .
Cl4 Fe1 Cl3 84.75(3) . .
N7 Fe1 Cl1 83.80(7) 2_665 .
N7 Fe1 Cl2 164.62(6) 2_665 .
N7 Fe1 Cl3 93.02(7) 2_665 .
N7 Fe1 Cl4 89.65(6) 2_665 .
N7 Fe1 N8 74.95(8) 2_665 2_665
N8 Fe1 Cl1 89.44(6) 2_665 .
N8 Fe1 Cl2 95.29(6) 2_665 .
N8 Fe1 Cl3 85.22(6) 2_665 .
N8 Fe1 Cl4 161.12(6) 2_665 .
Cl1 Fe2 Cl2 84.33(3) 1_655 1_655
Cl1 Fe2 Cl3 97.08(3) 1_655 .
Cl1 Fe2 Cl4 99.39(3) 1_655 .
Cl3 Fe2 Cl2 95.15(3) . 1_655
Cl3 Fe2 Cl4 84.06(3) . .
Cl4 Fe2 Cl2 176.26(3) . 1_655
N1 Fe2 Cl1 165.56(7) . 1_655
N1 Fe2 Cl2 84.61(7) . 1_655
N1 Fe2 Cl3 93.13(6) . .
N1 Fe2 Cl4 91.78(7) . .
N1 Fe2 N2 76.54(8) . .
N2 Fe2 Cl1 95.12(6) . 1_655
N2 Fe2 Cl2 94.54(6) . 1_655
N2 Fe2 Cl3 165.10(6) . .
N2 Fe2 Cl4 85.54(6) . .
Fe2 Cl1 Fe1 95.34(3) 1_455 .
Fe1 Cl2 Fe2 95.44(3) . 1_455
Fe2 Cl3 Fe1 96.25(3) . .
Fe1 Cl4 Fe2 94.92(3) . .
C1 N1 Fe2 125.99(19) . .
C5 N1 Fe2 116.22(17) . .
C5 N1 C1 117.6(2) . .
C6 N2 Fe2 110.09(17) . .
C7 N2 Fe2 146.77(17) . .
C7 N2 C6 102.6(2) . .
C6 N3 N4 102.3(2) . .
N3 N4 H4 124.4 . .
C7 N4 N3 111.1(2) . .
C7 N4 H4 124.4 . .
C8 N5 C9 102.2(2) . .
N7 N6 H6 125.8 . .
C8 N6 H6 125.8 . .
C8 N6 N7 108.4(2) . .
N6 N7 Fe1 141.46(17) . 2_665
C9 N7 Fe1 114.80(17) . 2_665
C9 N7 N6 103.6(2) . .
C10 N8 Fe1 116.36(18) . 2_665
C14 N8 Fe1 126.22(18) . 2_665
C14 N8 C10 117.0(2) . .
N1 C1 H1 118.6 . .
N1 C1 C2 122.7(3) . .
C2 C1 H1 118.6 . .
C1 C2 H2 120.5 . .
C3 C2 C1 119.0(3) . .
C3 C2 H2 120.5 . .
C2 C3 H3 120.3 . .
C2 C3 C4 119.4(3) . .
C4 C3 H3 120.3 . .
C3 C4 H4A 120.9 . .
C3 C4 C5 118.3(3) . .
C5 C4 H4A 120.9 . .
N1 C5 C4 122.9(3) . .
N1 C5 C6 115.1(2) . .
C4 C5 C6 121.9(3) . .
N2 C6 C5 121.7(2) . .
N3 C6 N2 114.7(2) . .
N3 C6 C5 123.6(2) . .
N2 C7 N4 109.2(2) . .
N2 C7 C8 132.9(2) . .
N4 C7 C8 117.9(3) . .
N5 C8 N6 111.4(2) . .
N5 C8 C7 120.3(2) . .
N6 C8 C7 128.2(3) . .
N5 C9 C10 125.7(2) . .
N7 C9 N5 114.4(2) . .
N7 C9 C10 119.9(2) . .
N8 C10 C9 113.8(2) . .
N8 C10 C11 123.5(3) . .
C11 C10 C9 122.6(2) . .
C10 C11 H11 120.8 . .
C10 C11 C12 118.5(3) . .
C12 C11 H11 120.8 . .
C11 C12 H12 120.6 . .
C11 C12 C13 118.9(3) . .
C13 C12 H12 120.6 . .
C12 C13 H13 120.5 . .
C14 C13 C12 119.1(3) . .
C14 C13 H13 120.5 . .
N8 C14 C13 123.0(3) . .
N8 C14 H14 118.5 . .
C13 C14 H14 118.5 . .

loop_
_geom_bond_atom_site_label_1
_geom_bond_atom_site_label_2
_geom_bond_distance
_geom_bond_site_symmetry_2
Fe1 Cl1 2.6427(9) .
Fe1 Cl2 2.3924(7) .
Fe1 Cl3 2.5662(9) .
Fe1 Cl4 2.4404(8) .
Fe1 N7 2.184(2) 2_665
Fe1 N8 2.204(2) 2_665
Fe2 Cl1 2.3928(7) 1_655
Fe2 Cl2 2.6390(9) 1_655
Fe2 Cl3 2.4300(8) .
Fe2 Cl4 2.6079(9) .
Fe2 N1 2.193(2) .
Fe2 N2 2.239(2) .
Cl1 Fe2 2.3928(7) 1_455
Cl2 Fe2 2.6390(9) 1_455
N1 C1 1.344(4) .
N1 C5 1.341(3) .
N2 C6 1.369(3) .
N2 C7 1.329(3) .
N3 N4 1.342(3) .
N3 C6 1.317(3) .
N4 H4 0.8600 .
N4 C7 1.341(3) .
N5 C8 1.324(3) .
N5 C9 1.351(3) .
N6 H6 0.8600 .
N6 N7 1.347(3) .
N6 C8 1.338(3) .
N7 Fe1 2.184(2) 2_665
N7 C9 1.323(3) .
N8 Fe1 2.204(2) 2_665
N8 C10 1.351(3) .
N8 C14 1.340(4) .
C1 H1 0.9300 .
C1 C2 1.379(4) .
C2 H2 0.9300 .
C2 C3 1.375(4) .
C3 H3 0.9300 .
C3 C4 1.376(4) .
C4 H4A 0.9300 .
C4 C5 1.394(3) .
C5 C6 1.455(4) .
C7 C8 1.457(4) .
C9 C10 1.462(4) .
C10 C11 1.376(4) .
C11 H11 0.9300 .
C11 C12 1.379(4) .
C12 H12 0.9300 .
C12 C13 1.384(4) .
C13 H13 0.9300 .
C13 C14 1.377(4) .
C14 H14 0.9300 .

loop_
_geom_torsion_atom_site_label_1
_geom_torsion_atom_site_label_2
_geom_torsion_atom_site_label_3
_geom_torsion_atom_site_label_4
_geom_torsion
_geom_torsion_site_symmetry_1
_geom_torsion_site_symmetry_4
Fe1 N7 C9 N5 177.93(19) 2_665 .
Fe1 N7 C9 C10 -4.2(3) 2_665 .
Fe1 N8 C10 C9 -2.9(3) 2_665 .
Fe1 N8 C10 C11 174.4(2) 2_665 .
Fe1 N8 C14 C13 -171.5(2) 2_665 .
Fe2 N1 C1 C2 -175.4(2) . .
Fe2 N1 C5 C4 177.6(2) . .
Fe2 N1 C5 C6 0.3(3) . .
Fe2 N2 C6 N3 174.04(19) . .
Fe2 N2 C6 C5 -6.8(3) . .
Fe2 N2 C7 N4 -169.8(2) . .
Fe2 N2 C7 C8 8.3(6) . .
Cl1 Fe1 Cl2 Fe2 5.73(2) . 1_455
Cl1 Fe1 Cl3 Fe2 -143.5(3) . .
Cl1 Fe1 Cl4 Fe2 175.48(2) . .
Cl1 Fe2 Cl3 Fe1 97.53(3) 1_655 .
Cl1 Fe2 Cl4 Fe1 -94.92(3) 1_655 .
Cl1 Fe2 N1 C1 116.9(3) 1_655 .
Cl1 Fe2 N1 C5 -58.7(4) 1_655 .
Cl1 Fe2 N2 C6 172.88(17) 1_655 .
Cl1 Fe2 N2 C7 -17.7(3) 1_655 .
Cl2 Fe1 Cl1 Fe2 -6.33(3) . 1_455
Cl2 Fe1 Cl3 Fe2 102.65(3) . .
Cl2 Fe1 Cl4 Fe2 -98.37(3) . .
Cl2 Fe2 Cl3 Fe1 -177.56(2) 1_655 .
Cl2 Fe2 Cl4 Fe1 79.2(4) 1_655 .
Cl2 Fe2 N1 C1 76.8(2) 1_655 .
Cl2 Fe2 N1 C5 -98.81(19) 1_655 .
Cl2 Fe2 N2 C6 88.18(18) 1_655 .
Cl2 Fe2 N2 C7 -102.4(3) 1_655 .
Cl3 Fe1 Cl1 Fe2 -120.7(3) . 1_455
Cl3 Fe1 Cl2 Fe2 -179.46(2) . 1_455
Cl3 Fe1 Cl4 Fe2 -1.23(2) . .
Cl3 Fe2 Cl4 Fe1 1.30(3) . .
Cl3 Fe2 N1 C1 -18.1(2) . .
Cl3 Fe2 N1 C5 166.31(19) . .
Cl3 Fe2 N2 C6 -42.3(4) . .
Cl3 Fe2 N2 C7 127.2(3) . .
Cl4 Fe1 Cl1 Fe2 94.82(3) . 1_455
Cl4 Fe1 Cl2 Fe2 -93.17(3) . 1_455
Cl4 Fe1 Cl3 Fe2 1.32(3) . .
Cl4 Fe2 Cl3 Fe1 -1.24(2) . .
Cl4 Fe2 N1 C1 -102.2(2) . .
Cl4 Fe2 N1 C5 82.17(19) . .
Cl4 Fe2 N2 C6 -88.07(18) . .
Cl4 Fe2 N2 C7 81.4(3) . .
N1 Fe2 Cl3 Fe1 -92.70(7) . .
N1 Fe2 Cl4 Fe1 94.26(6) . .
N1 Fe2 N2 C6 4.84(18) . .
N1 Fe2 N2 C7 174.3(4) . .
N1 C1 C2 C3 -1.2(5) . .
N1 C5 C6 N2 4.7(4) . .
N1 C5 C6 N3 -176.2(2) . .
N2 Fe2 Cl3 Fe1 -47.2(2) . .
N2 Fe2 Cl4 Fe1 170.61(6) . .
N2 Fe2 N1 C1 172.8(3) . .
N2 Fe2 N1 C5 -2.81(19) . .
N2 C7 C8 N5 177.1(3) . .
N2 C7 C8 N6 -6.4(5) . .
N3 N4 C7 N2 -0.1(3) . .
N3 N4 C7 C8 -178.5(2) . .
N4 N3 C6 N2 0.0(3) . .
N4 N3 C6 C5 -179.1(3) . .
N4 C7 C8 N5 -4.9(4) . .
N4 C7 C8 N6 171.6(3) . .
N5 C9 C10 N8 -177.6(3) . .
N5 C9 C10 C11 5.1(4) . .
N6 N7 C9 N5 0.9(3) . .
N6 N7 C9 C10 178.8(2) . .
N7 Fe1 Cl1 Fe2 -176.62(6) 2_665 1_455
N7 Fe1 Cl2 Fe2 44.9(3) 2_665 1_455
N7 Fe1 Cl3 Fe2 -88.05(6) 2_665 .
N7 Fe1 Cl4 Fe2 91.84(7) 2_665 .
N7 N6 C8 N5 0.2(3) . .
N7 N6 C8 C7 -176.6(3) . .
N7 C9 C10 N8 4.8(4) . .
N7 C9 C10 C11 -172.5(3) . .
N8 Fe1 Cl1 Fe2 -101.70(6) 2_665 1_455
N8 Fe1 Cl2 Fe2 94.64(7) 2_665 1_455
N8 Fe1 Cl3 Fe2 -162.67(6) 2_665 .
N8 Fe1 Cl4 Fe2 56.9(2) 2_665 .
N8 C10 C11 C12 -2.5(4) . .
C1 N1 C5 C4 1.7(4) . .
C1 N1 C5 C6 -175.7(3) . .
C1 C2 C3 C4 0.4(5) . .
C2 C3 C4 C5 1.2(4) . .
C3 C4 C5 N1 -2.4(4) . .
C3 C4 C5 C6 174.8(3) . .
C4 C5 C6 N2 -172.7(3) . .
C4 C5 C6 N3 6.4(4) . .
C5 N1 C1 C2 0.1(4) . .
C6 N2 C7 N4 0.1(3) . .
C6 N2 C7 C8 178.2(3) . .
C6 N3 N4 C7 0.0(3) . .
C7 N2 C6 N3 -0.1(3) . .
C7 N2 C6 C5 179.1(3) . .
C8 N5 C9 N7 -0.8(3) . .
C8 N5 C9 C10 -178.5(3) . .
C8 N6 N7 Fe1 -176.3(2) . 2_665
C8 N6 N7 C9 -0.6(3) . .
C9 N5 C8 N6 0.4(3) . .
C9 N5 C8 C7 177.4(3) . .
C9 C10 C11 C12 174.5(3) . .
C10 N8 C14 C13 0.9(4) . .
C10 C11 C12 C13 1.7(4) . .
C11 C12 C13 C14 0.3(5) . .
C12 C13 C14 N8 -1.6(5) . .
C14 N8 C10 C9 -176.0(2) . .
C14 N8 C10 C11 1.2(4) . .
